data_4024671
loop_
_publ_author_name
'Vommina V. Sureshbabu'
'Shankar A. Naik'
'H. P. Hemantha'
'N. Narendra'
'Ushati Das'
'Tayur N. Guru Row'

_publ_contact_author_address
;
Peptide Reserach Laboratory,
Department of Studies in Chemistry,
Central College Campus,
Bangalore University,
Dr. B. R. Ambedkar Veedhi,
Bangalore-560001
;
_publ_contact_author_email hariccb@rediffmail.com
_publ_contact_author_fax (91)8023601310
_publ_contact_author_name 'Vommina V. Sureshbabu'
_publ_contact_author_phone (91)8022932796
_publ_section_title
;
N-Urethane-Protected Amino Alkyl Isothiocyanates: Synthesis, Isolation,
Characterization, and Application to the Synthesis of Thioureidopeptides
;
_journal_name_full 'Journal of Organic Chemistry'
_journal_page_first 5260
_journal_page_last 5266
_journal_paper_doi 10.1021/jo900675s
_journal_volume 74
_journal_year 2009
_chemical_compound_source 'see text'
_chemical_formula_moiety 'C8 H14 N2 O2 S'
_chemical_formula_structural 'C8 H14 N2 O2 S'
_chemical_formula_sum 'C8 H14 N2 O2 S'
_chemical_formula_weight 202.28
_chemical_name_systematic ?
_space_group_IT_number 61
_symmetry_cell_setting orthorhombic
_symmetry_Int_Tables_number 61
_symmetry_space_group_name_Hall '-P 2ac 2ab'
_symmetry_space_group_name_H-M 'P b c a'
_atom_sites_solution_hydrogens geom
_atom_sites_solution_primary direct
_atom_sites_solution_secondary difmap
_audit_creation_date 'Mar 06 15:02:23 2009'
_audit_creation_method 'PLATON <TABLE ACC> option'
_cell_angle_alpha 90
_cell_angle_beta 90
_cell_angle_gamma 90
_cell_formula_units_Z 8
_cell_length_a 11.606(6)
_cell_length_b 10.041(5)
_cell_length_c 19.245(7)
_cell_measurement_reflns_used 2277
_cell_measurement_temperature 150(2)
_cell_measurement_theta_max 26.4
_cell_measurement_theta_min 2.1
_cell_volume 2242.7(18)
_computing_cell_refinement 'SAINT (Bruker, 2004)'
_computing_data_collection 'SMART (Bruker, 2004)'
_computing_data_reduction SAINT
_computing_molecular_graphics
;
Ortep-3 for Windows (Farrugia, 1997)
and CAMERON (Watkin <i>et al.</i>,  1993)
;
_computing_publication_material 'PLATON (Spek, 2003)'
_computing_structure_refinement 'SHELXL97 (Sheldrick, 1997)'
_computing_structure_solution 'SHELXS 97 (Sheldrick, 1997)'
_diffrn_ambient_temperature 150(2)
_diffrn_measured_fraction_theta_full 0.991
_diffrn_measured_fraction_theta_max 0.991
_diffrn_measurement_device_type 'Bruker SMART APEX CCD area-detector'
_diffrn_measurement_method '\f and \w scans'
_diffrn_radiation_monochromator graphite
_diffrn_radiation_probe x-ray
_diffrn_radiation_source 'fine-focus sealed tube'
_diffrn_radiation_type MoK\a
_diffrn_radiation_wavelength 0.71073
_diffrn_reflns_av_R_equivalents 0.0625
_diffrn_reflns_av_sigmaI/netI 0.0327
_diffrn_reflns_limit_h_max 14
_diffrn_reflns_limit_h_min -14
_diffrn_reflns_limit_k_max 12
_diffrn_reflns_limit_k_min -12
_diffrn_reflns_limit_l_max 24
_diffrn_reflns_limit_l_min -24
_diffrn_reflns_number 19092
_diffrn_reflns_reduction_process
;
;
_diffrn_reflns_theta_full 26.37
_diffrn_reflns_theta_max 26.37
_diffrn_reflns_theta_min 2.12
_diffrn_standards_number 0
_exptl_absorpt_coefficient_mu 0.263
_exptl_absorpt_correction_T_max 0.9444
_exptl_absorpt_correction_T_min 0.8976
_exptl_absorpt_correction_type multi-scan
_exptl_absorpt_process_details '(SADABS; Sheldrick, 1996)'
_exptl_crystal_colour colourless
_exptl_crystal_density_diffrn 1.198
_exptl_crystal_density_method 'Not Measured'
_exptl_crystal_description 'cylindrical '
_exptl_crystal_F_000 864
_exptl_crystal_size_max 0.42
_exptl_crystal_size_mid 0.31
_exptl_crystal_size_min 0.22
_refine_diff_density_max 0.363
_refine_diff_density_min -0.325
_refine_diff_density_rms 0.081
_refine_ls_extinction_method none
_refine_ls_goodness_of_fit_ref 1.071
_refine_ls_hydrogen_treatment constr
_refine_ls_matrix_type full
_refine_ls_number_parameters 121
_refine_ls_number_reflns 2277
_refine_ls_number_restraints 0
_refine_ls_restrained_S_all 1.071
_refine_ls_R_factor_all 0.0718
_refine_ls_R_factor_gt 0.0569
_refine_ls_shift/su_max 0.001
_refine_ls_shift/su_mean 0.000
_refine_ls_structure_factor_coef Fsqd
_refine_ls_weighting_details 'calc w=1/[\s^2^(Fo^2^)+(0.0537P)^2^+0.2183P] where P=(Fo^2^+2Fc^2^)/3'
_refine_ls_weighting_scheme calc
_refine_ls_wR_factor_gt 0.1722
_refine_ls_wR_factor_ref 0.1857
_reflns_number_gt 1798
_reflns_number_total 2277
_reflns_threshold_expression >2sigma(I)
_cod_data_source_file jo900675s_si_002.cif
_cod_data_source_block hncs
_cod_depositor_comments
;
The following automatic conversions were performed:
'_symmetry_cell_setting' value 'Orthorhombic' changed to 'orthorhombic'
according to '/home/saulius/struct/CIF-dictionaries/cif_core.dic'
dictionary named 'cif_core.dic' version 2.4.1 from 2010-06-29.

Automatic conversion script
Id: cif_fix_enum 1527 2010-12-29 10:47:43Z saulius 
;
_cod_database_code 4024671

loop_
_symmetry_equiv_pos_site_id
_symmetry_equiv_pos_as_xyz
1 x,y,z
2 1/2-x,-y,1/2+z
3 1/2+x,1/2-y,-z
4 -x,1/2+y,1/2-z
5 -x,-y,-z
6 1/2+x,y,1/2-z
7 1/2-x,1/2+y,z
8 x,1/2-y,1/2+z

loop_
_atom_site_aniso_label
_atom_site_aniso_U_11
_atom_site_aniso_U_22
_atom_site_aniso_U_33
_atom_site_aniso_U_23
_atom_site_aniso_U_13
_atom_site_aniso_U_12
S1 0.0508(5) 0.0566(5) 0.0469(5) 0.0046(3) 0.0114(3) -0.0062(3)
O1 0.0479(10) 0.0267(8) 0.0265(8) -0.0020(5) -0.0098(6) 0.0003(7)
O2 0.0437(10) 0.0185(8) 0.0349(9) -0.0004(6) -0.0060(7) -0.0003(6)
N1 0.0459(11) 0.0170(8) 0.0322(9) -0.0017(7) -0.0098(8) -0.0004(7)
N2 0.0596(15) 0.0644(14) 0.0373(12) 0.0023(10) 0.0048(10) -0.0047(12)
C1 0.0541(18) 0.0745(19) 0.0406(14) 0.0226(13) -0.0060(12) -0.0192(15)
C2 0.0436(16) 0.0606(16) 0.0494(15) -0.0044(13) -0.0094(12) 0.0172(13)
C3 0.0539(15) 0.0586(16) 0.0320(12) 0.0011(11) -0.0127(11) -0.0056(13)
C4 0.0357(12) 0.0351(12) 0.0269(11) 0.0066(8) -0.0047(9) -0.0011(10)
C5 0.0275(10) 0.0240(10) 0.0247(9) 0.0004(8) 0.0019(8) -0.0004(8)
C6 0.0405(12) 0.0275(11) 0.0355(12) 0.0031(8) -0.0107(9) 0.0011(9)
C7 0.0551(16) 0.0433(14) 0.0371(13) 0.0109(10) -0.0100(10) -0.0048(12)
C8 0.0502(15) 0.0461(14) 0.0229(10) -0.0025(10) 0.0061(10) -0.0157(12)

loop_
_atom_site_label
_atom_site_type_symbol
_atom_site_thermal_displace_type
_atom_site_fract_x
_atom_site_fract_y
_atom_site_fract_z
_atom_site_occupancy
_atom_site_U_iso_or_equiv
_atom_site_calc_flag
_atom_site_refinement_flags
S1 S Uani 0.52578(6) 0.25552(7) 0.29524(4) 1.000 0.0514(3) . .
O1 O Uani 0.33546(14) 0.39313(14) 0.49781(7) 1.000 0.0337(5) . .
O2 O Uani 0.26207(14) 0.23997(13) 0.42147(8) 1.000 0.0324(5) . .
N1 N Uani 0.23833(15) 0.46304(17) 0.40648(9) 1.000 0.0317(5) . .
N2 N Uani 0.3438(2) 0.4255(3) 0.26811(11) 1.000 0.0538(8) . .
C1 C Uani 0.2992(3) 0.2110(3) 0.57956(15) 1.000 0.0564(10) . .
C2 C Uani 0.4787(2) 0.2126(3) 0.50571(15) 1.000 0.0512(9) . .
C3 C Uani 0.4501(2) 0.3869(3) 0.59717(12) 1.000 0.0482(8) . .
C4 C Uani 0.39043(19) 0.2957(2) 0.54510(10) 1.000 0.0326(7) . .
C5 C Uani 0.27731(17) 0.35450(19) 0.44060(9) 1.000 0.0254(6) . .
C6 C Uani 0.1737(2) 0.4558(2) 0.34248(11) 1.000 0.0345(7) . .
C7 C Uani 0.24303(19) 0.5062(3) 0.28072(13) 1.000 0.0452(8) . .
C8 C Uani 0.4201(2) 0.3531(3) 0.28197(10) 1.000 0.0397(8) . .
H1 H Uiso 0.25272 0.54030 0.42370 1.000 0.0380 . .
H1A H Uiso 0.24134 0.26750 0.59960 1.000 0.0846 . .
H1B H Uiso 0.33390 0.15788 0.61537 1.000 0.0846 . .
H1C H Uiso 0.26434 0.15370 0.54558 1.000 0.0846 . .
H2A H Uiso 0.44004 0.15906 0.47159 1.000 0.0768 . .
H2B H Uiso 0.51894 0.15591 0.53769 1.000 0.0768 . .
H2C H Uiso 0.53265 0.27059 0.48303 1.000 0.0768 . .
H3A H Uiso 0.50627 0.44044 0.57351 1.000 0.0723 . .
H3B H Uiso 0.48761 0.33397 0.63202 1.000 0.0723 . .
H3C H Uiso 0.39400 0.44363 0.61877 1.000 0.0723 . .
H6A H Uiso 0.10402 0.50846 0.34699 1.000 0.0414 . .
H6B H Uiso 0.15113 0.36411 0.33415 1.000 0.0414 . .
H7A H Uiso 0.19467 0.50582 0.23961 1.000 0.0542 . .
H7B H Uiso 0.26670 0.59735 0.28938 1.000 0.0542 . .

loop_
_atom_type_symbol
_atom_type_description
_atom_type_scat_dispersion_real
_atom_type_scat_dispersion_imag
_atom_type_scat_source
S S 0.1246 0.1234 'International Tables Vol C Tables 4.2.6.8 and 6.1.1.4'
O O 0.0106 0.0060 'International Tables Vol C Tables 4.2.6.8 and 6.1.1.4'
N N 0.0061 0.0033 'International Tables Vol C Tables 4.2.6.8 and 6.1.1.4'
H H 0.0000 0.0000 'International Tables Vol C Tables 4.2.6.8 and 6.1.1.4'
C C 0.0033 0.0016 'International Tables Vol C Tables 4.2.6.8 and 6.1.1.4'

loop_
_geom_angle_atom_site_label_1
_geom_angle_atom_site_label_2
_geom_angle_atom_site_label_3
_geom_angle
_geom_angle_site_symmetry_1
_geom_angle_site_symmetry_2
_geom_angle_site_symmetry_3
_geom_angle_publ_flag
C4 O1 C5 121.84(15) . . . yes
C5 N1 C6 123.24(17) . . . yes
C7 N2 C8 156.8(2) . . . yes
C6 N1 H1 118.00 . . . no
C5 N1 H1 118.00 . . . no
O1 C4 C2 110.23(17) . . . yes
O1 C4 C1 109.86(19) . . . yes
C1 C4 C3 111.59(19) . . . no
O1 C4 C3 101.71(17) . . . yes
C1 C4 C2 112.4(2) . . . no
C2 C4 C3 110.53(19) . . . no
O1 C5 N1 109.42(16) . . . yes
O2 C5 N1 124.42(18) . . . yes
O1 C5 O2 126.15(18) . . . yes
N1 C6 C7 112.01(18) . . . yes
N2 C7 C6 111.9(2) . . . yes
S1 C8 N2 176.1(2) . . . yes
C4 C1 H1A 109.00 . . . no
C4 C1 H1B 109.00 . . . no
C4 C1 H1C 109.00 . . . no
H1A C1 H1B 109.00 . . . no
H1A C1 H1C 109.00 . . . no
H1B C1 H1C 109.00 . . . no
C4 C2 H2A 109.00 . . . no
C4 C2 H2B 109.00 . . . no
C4 C2 H2C 109.00 . . . no
H2A C2 H2B 110.00 . . . no
H2A C2 H2C 109.00 . . . no
H2B C2 H2C 110.00 . . . no
C4 C3 H3A 109.00 . . . no
C4 C3 H3B 109.00 . . . no
C4 C3 H3C 109.00 . . . no
H3A C3 H3B 109.00 . . . no
H3A C3 H3C 109.00 . . . no
H3B C3 H3C 109.00 . . . no
N1 C6 H6A 109.00 . . . no
N1 C6 H6B 109.00 . . . no
C7 C6 H6A 109.00 . . . no
C7 C6 H6B 109.00 . . . no
H6A C6 H6B 108.00 . . . no
N2 C7 H7A 109.00 . . . no
N2 C7 H7B 109.00 . . . no
C6 C7 H7A 109.00 . . . no
C6 C7 H7B 109.00 . . . no
H7A C7 H7B 108.00 . . . no

loop_
_geom_bond_atom_site_label_1
_geom_bond_atom_site_label_2
_geom_bond_distance
_geom_bond_site_symmetry_1
_geom_bond_site_symmetry_2
_geom_bond_publ_flag
S1 C8 1.591(3) . . yes
O1 C4 1.481(3) . . yes
O1 C5 1.348(2) . . yes
O2 C5 1.220(2) . . yes
N1 C5 1.350(3) . . yes
N1 C6 1.444(3) . . yes
N2 C7 1.443(4) . . yes
N2 C8 1.176(4) . . yes
N1 H1 0.8600 . . no
C1 C4 1.511(4) . . no
C2 C4 1.523(3) . . no
C3 C4 1.524(3) . . no
C6 C7 1.522(3) . . no
C1 H1A 0.9600 . . no
C1 H1B 0.9600 . . no
C1 H1C 0.9600 . . no
C2 H2A 0.9600 . . no
C2 H2B 0.9600 . . no
C2 H2C 0.9600 . . no
C3 H3A 0.9600 . . no
C3 H3B 0.9600 . . no
C3 H3C 0.9600 . . no
C6 H6A 0.9700 . . no
C6 H6B 0.9700 . . no
C7 H7A 0.9700 . . no
C7 H7B 0.9700 . . no

loop_
_geom_contact_atom_site_label_1
_geom_contact_atom_site_label_2
_geom_contact_distance
_geom_contact_site_symmetry_1
_geom_contact_site_symmetry_2
_geom_contact_publ_flag
S1 H6B 3.0800 . 6_555 no
S1 H6A 3.0700 . 7_545 no
O2 C6 3.318(3) . 7_545 no
O2 C1 3.087(4) . . no
O2 C2 3.004(3) . . no
O2 N1 2.796(3) . 7_545 no
O1 H3A 2.8400 . 5_666 no
O2 H6B 2.4600 . . no
O2 H1C 2.5400 . . no
O2 H2A 2.4200 . . no
O2 H1 2.0100 . 7_545 no
N1 N2 2.955(3) . . no
N1 C8 3.378(3) . . no
N1 O2 2.796(3) . 7_555 no
N2 N1 2.955(3) . . no
C1 O2 3.087(4) . . no
C2 O2 3.004(3) . . no
C5 C8 3.474(3) . . no
C6 O2 3.318(3) . 7_555 no
C8 N1 3.378(3) . . no
C8 C5 3.474(3) . . no
C5 H1C 2.8600 . . no
C5 H2A 2.7900 . . no
C5 H2B 3.0300 . 3_456 no
H1 O2 2.0100 . 7_555 no
H1A H3C 2.5300 . . no
H1B H3B 2.5300 . . no
H1C O2 2.5400 . . no
H1C C5 2.8600 . . no
H1C H2A 2.4900 . . no
H2A O2 2.4200 . . no
H2A C5 2.7900 . . no
H2A H1C 2.4900 . . no
H2B H3B 2.5700 . . no
H2B C5 3.0300 . 3_556 no
H2C H3A 2.4600 . . no
H3A H2C 2.4600 . . no
H3A O1 2.8400 . 5_666 no
H3B H1B 2.5300 . . no
H3B H2B 2.5700 . . no
H3C H1A 2.5300 . . no
H3C H7A 2.5900 . 2_565 no
H6A S1 3.0700 . 7_555 no
H6B O2 2.4600 . . no
H6B S1 3.0800 . 6_455 no
H7A H3C 2.5900 . 2_564 no

loop_
_geom_hbond_atom_site_label_D
_geom_hbond_atom_site_label_H
_geom_hbond_atom_site_label_A
_geom_hbond_distance_DH
_geom_hbond_distance_HA
_geom_hbond_distance_DA
_geom_hbond_angle_DHA
_geom_hbond_site_symmetry_A
_geom_hbond_publ_flag
N1 H1 O2 0.8600 2.0100 2.796(3) 151.00 7_555 yes
C1 H1C O2 0.9600 2.5400 3.087(4) 116.00 . yes
C2 H2A O2 0.9600 2.4200 3.004(3) 119.00 . yes
C6 H6B O2 0.9700 2.4600 2.839(3) 103.00 . yes

loop_
_geom_torsion_atom_site_label_1
_geom_torsion_atom_site_label_2
_geom_torsion_atom_site_label_3
_geom_torsion_atom_site_label_4
_geom_torsion
_geom_torsion_site_symmetry_1
_geom_torsion_site_symmetry_2
_geom_torsion_site_symmetry_3
_geom_torsion_site_symmetry_4
_geom_torsion_publ_flag
C5 O1 C4 C1 -65.3(2) . . . . no
C5 O1 C4 C2 59.1(2) . . . . no
C5 O1 C4 C3 176.34(17) . . . . no
C4 O1 C5 O2 0.7(3) . . . . no
C4 O1 C5 N1 -178.80(17) . . . . no
C6 N1 C5 O1 179.26(18) . . . . no
C6 N1 C5 O2 -0.3(3) . . . . no
C5 N1 C6 C7 -110.0(2) . . . . no
C8 N2 C7 C6 -26.7(8) . . . . no
N1 C6 C7 N2 63.1(3) . . . . no

loop_
_cod_related_entry_id
_cod_related_entry_database
_cod_related_entry_code
1 ChemSpider 3429291
